data_4513511
loop_
_publ_author_name
'Nath, Karabi'
'Husain, Ahmad'
'Dastidar, Parthasarathi'

_publ_section_title
;
 Metallogels and Silver Nanoparticles Generated from a Series of
 Transition Metal-Based Coordination Polymers Derived from a New
 Bis-pyridyl-bis-amide Ligand and Various Carboxylates
;
_journal_issue 9
_journal_name_full 'Crystal Growth &amp; Design'
_journal_page_first 4635
_journal_paper_doi 10.1021/acs.cgd.5b00911
_journal_volume 15
_journal_year 2015
_chemical_formula_moiety 'C31 H20 Cd N4 O8, C H4 O, H2 O, O'
_chemical_formula_sum 'C32 H26 Cd N4 O11'
_chemical_formula_weight 754.97
_space_group_crystal_system triclinic
_space_group_IT_number 2
_space_group_name_Hall '-P 1'
_space_group_name_H-M_alt 'P -1'
_symmetry_space_group_name_Hall '-P 1'
_symmetry_space_group_name_H-M 'P -1'
_atom_sites_solution_hydrogens mixed
_audit_creation_method SHELXL-2014/7
_cell_angle_alpha 74.780(2)
_cell_angle_beta 76.188(2)
_cell_angle_gamma 69.718(2)
_cell_formula_units_Z 2
_cell_length_a 10.2476(8)
_cell_length_b 11.7864(7)
_cell_length_c 14.2092(8)
_cell_measurement_reflns_used 9911
_cell_measurement_temperature 296(2)
_cell_measurement_theta_max 32.35
_cell_measurement_theta_min 2.41
_cell_volume 1532.51(17)
_computing_cell_refinement 'Bruker SAINT'
_computing_data_collection 'Bruker APEX2'
_computing_data_reduction 'Bruker SAINT'
_computing_structure_refinement 'SHELXL-2014/7 (Sheldrick, 2014)'
_computing_structure_solution 'SHELXS-97 (Sheldrick, 2008)'
_diffrn_ambient_temperature 296(2)
_diffrn_measured_fraction_theta_full 0.995
_diffrn_measured_fraction_theta_max 0.990
_diffrn_measurement_device_type 'Bruker APEX-II CCD'
_diffrn_measurement_method '\f and \w scans'
_diffrn_radiation_type MoK\a
_diffrn_radiation_wavelength 0.71073
_diffrn_reflns_av_R_equivalents 0.0190
_diffrn_reflns_av_unetI/netI 0.0218
_diffrn_reflns_laue_measured_fraction_full 0.995
_diffrn_reflns_laue_measured_fraction_max 0.990
_diffrn_reflns_limit_h_max 11
_diffrn_reflns_limit_h_min -12
_diffrn_reflns_limit_k_max 14
_diffrn_reflns_limit_k_min -14
_diffrn_reflns_limit_l_max 17
_diffrn_reflns_limit_l_min -17
_diffrn_reflns_number 19780
_diffrn_reflns_point_group_measured_fraction_full 0.995
_diffrn_reflns_point_group_measured_fraction_max 0.990
_diffrn_reflns_theta_full 25.242
_diffrn_reflns_theta_max 25.996
_diffrn_reflns_theta_min 1.505
_diffrn_source 'sealed tube'
_exptl_absorpt_coefficient_mu 0.783
_exptl_absorpt_correction_type multi-scan
_exptl_absorpt_process_details SADABS
_exptl_crystal_colour colourless
_exptl_crystal_density_diffrn 1.636
_exptl_crystal_description block
_exptl_crystal_F_000 764
_exptl_crystal_size_max 0.250
_exptl_crystal_size_mid 0.250
_exptl_crystal_size_min 0.200
_exptl_transmission_factor_max 0.7464
_exptl_transmission_factor_min 0.6785
_refine_diff_density_max 0.586
_refine_diff_density_min -0.605
_refine_diff_density_rms 0.154
_refine_ls_extinction_method none
_refine_ls_goodness_of_fit_ref 1.202
_refine_ls_hydrogen_treatment mixed
_refine_ls_matrix_type full
_refine_ls_number_parameters 442
_refine_ls_number_reflns 5959
_refine_ls_number_restraints 3
_refine_ls_restrained_S_all 1.203
_refine_ls_R_factor_all 0.0278
_refine_ls_R_factor_gt 0.0235
_refine_ls_shift/su_max 0.004
_refine_ls_shift/su_mean 0.000
_refine_ls_structure_factor_coef Fsqd
_refine_ls_weighting_details 'w=1/[\s^2^(Fo^2^)+(0.0536P)^2^+0.8186P] where P=(Fo^2^+2Fc^2^)/3'
_refine_ls_weighting_scheme calc
_refine_ls_wR_factor_gt 0.0705
_refine_ls_wR_factor_ref 0.0893
_reflns_Friedel_coverage 0.000
_reflns_number_gt 5526
_reflns_number_total 5959
_reflns_threshold_expression 'I > 2\s(I)'
_cod_data_source_file cg5b00911_si_002.cif
_cod_data_source_block CP3
_cod_depositor_comments 'Adding full bibliography for 4513508--4513516.cif.'
_cod_original_cell_volume 1532.51(18)
_cod_database_code 4513511
_shelx_shelxl_version_number 2014/7
_shelx_space_group_comment
;
The symmetry employed for this shelxl refinement is uniquely defined
by the following loop, which should always be used as a source of
symmetry information in preference to the above space-group names.
They are only intended as comments.
;
_shelx_estimated_absorpt_t_min 0.828
_shelx_estimated_absorpt_t_max 0.859

loop_
_space_group_symop_operation_xyz
'x, y, z'
'-x, -y, -z'

loop_
_atom_site_label
_atom_site_type_symbol
_atom_site_fract_x
_atom_site_fract_y
_atom_site_fract_z
_atom_site_U_iso_or_equiv
_atom_site_adp_type
_atom_site_occupancy
_atom_site_site_symmetry_order
_atom_site_calc_flag
_atom_site_refinement_flags_posn
_atom_site_refinement_flags_adp
Cd1 Cd -0.10210(2) 0.88104(2) 1.02725(2) 0.00928(8) Uani 1 1 d . .
O1 O 0.1213(3) 0.8125(2) 0.50691(15) 0.0306(5) Uani 1 1 d . .
O2 O 0.6849(2) -0.04369(18) 0.55199(14) 0.0252(5) Uani 1 1 d . .
O3 O -0.88658(18) 0.74558(17) 1.04201(13) 0.0154(4) Uani 1 1 d . .
O4 O -0.8085(2) 0.90894(17) 0.98081(13) 0.0175(4) Uani 1 1 d . .
O5 O -0.32637(18) 0.87267(17) 1.02246(13) 0.0156(4) Uani 1 1 d . .
O6 O -0.17354(19) 0.68992(18) 1.05943(15) 0.0208(4) Uani 1 1 d . .
O7 O -0.3667(2) 0.32460(18) 1.20316(15) 0.0222(4) Uani 1 1 d . .
O8 O -0.58789(19) 0.35445(17) 1.18473(14) 0.0186(4) Uani 1 1 d . .
H8 H -0.5712 0.2819 1.2129 0.028 Uiso 1 1 calc R U
O9 O 0.4493(2) 0.12718(19) 0.26609(14) 0.0227(4) Uani 1 1 d D .
H9A H 0.438(4) 0.084(3) 0.224(2) 0.034 Uiso 1 1 d D U
H9B H 0.400(3) 0.110(3) 0.3213(16) 0.034 Uiso 1 1 d D U
O10 O 0.4432(2) -0.0107(2) 0.14867(16) 0.0331(5) Uani 1 1 d . .
O11 O -0.0631(2) 0.4659(2) 0.17320(17) 0.0296(5) Uani 1 1 d . .
H11 H -0.0959 0.5349 0.1409 0.044 Uiso 1 1 calc R U
N1 N 0.8563(2) -0.1343(2) 0.19624(15) 0.0148(4) Uani 1 1 d . .
N2 N 0.6877(2) 0.0460(2) 0.38984(16) 0.0184(5) Uani 1 1 d . .
H2 H 0.6641 0.1154 0.3494 0.022 Uiso 1 1 calc R U
N3 N 0.1135(2) 0.7271(2) 0.67064(16) 0.0188(5) Uani 1 1 d . .
H3 H 0.1408 0.6593 0.7121 0.023 Uiso 1 1 calc R U
N4 N -0.0609(2) 0.9142(2) 0.85869(15) 0.0126(4) Uani 1 1 d . .
C1 C -0.1265(3) 1.0225(3) 0.80508(19) 0.0162(5) Uani 1 1 d . .
H1 H -0.1823 1.0867 0.8373 0.019 Uiso 1 1 calc R U
C2 C -0.1137(3) 1.0416(3) 0.7038(2) 0.0194(6) Uani 1 1 d . .
H2A H -0.1578 1.1185 0.6683 0.023 Uiso 1 1 calc R U
C3 C -0.0349(3) 0.9460(3) 0.65503(19) 0.0196(6) Uani 1 1 d . .
H3A H -0.0276 0.9567 0.5870 0.024 Uiso 1 1 calc R U
C4 C 0.0331(3) 0.8335(2) 0.71020(19) 0.0153(5) Uani 1 1 d . .
C5 C 0.0190(3) 0.8221(2) 0.81213(18) 0.0140(5) Uani 1 1 d . .
H5 H 0.0669 0.7478 0.8490 0.017 Uiso 1 1 calc R U
C6 C 0.1513(3) 0.7223(3) 0.57288(19) 0.0188(6) Uani 1 1 d . .
C7 C 0.2353(3) 0.5982(3) 0.54814(19) 0.0185(6) Uani 1 1 d . .
C8 C 0.2371(3) 0.5842(3) 0.4518(2) 0.0228(6) Uani 1 1 d . .
H8A H 0.1847 0.6489 0.4092 0.027 Uiso 1 1 calc R U
C9 C 0.3151(3) 0.4763(3) 0.4207(2) 0.0226(6) Uani 1 1 d . .
H9 H 0.3143 0.4683 0.3575 0.027 Uiso 1 1 calc R U
C10 C 0.3971(3) 0.3768(3) 0.48352(19) 0.0173(5) Uani 1 1 d . .
C11 C 0.3946(3) 0.3896(3) 0.58088(19) 0.0176(5) Uani 1 1 d . .
C12 C 0.3128(3) 0.5026(3) 0.61112(19) 0.0182(6) Uani 1 1 d . .
H12 H 0.3117 0.5122 0.6743 0.022 Uiso 1 1 calc R U
C13 C 0.4739(3) 0.2885(3) 0.6448(2) 0.0212(6) Uani 1 1 d . .
H13 H 0.4726 0.2954 0.7088 0.025 Uiso 1 1 calc R U
C14 C 0.5519(3) 0.1814(3) 0.6133(2) 0.0209(6) Uani 1 1 d . .
H14 H 0.6016 0.1155 0.6566 0.025 Uiso 1 1 calc R U
C15 C 0.5586(3) 0.1691(3) 0.51527(19) 0.0172(5) Uani 1 1 d . .
C16 C 0.4812(3) 0.2651(3) 0.45244(19) 0.0180(5) Uani 1 1 d . .
H16 H 0.4841 0.2566 0.3887 0.022 Uiso 1 1 calc R U
C17 C 0.6484(3) 0.0481(3) 0.48786(19) 0.0171(5) Uani 1 1 d . .
C18 C 0.7636(3) -0.0592(3) 0.34784(19) 0.0168(5) Uani 1 1 d . .
C19 C 0.8196(3) -0.1770(3) 0.40190(19) 0.0195(6) Uani 1 1 d . .
H19 H 0.8093 -0.1913 0.4704 0.023 Uiso 1 1 calc R U
C20 C 0.8909(3) -0.2722(3) 0.3512(2) 0.0214(6) Uani 1 1 d . .
H20 H 0.9271 -0.3520 0.3857 0.026 Uiso 1 1 calc R U
C21 C 0.9079(3) -0.2483(3) 0.2493(2) 0.0186(5) Uani 1 1 d . .
H21 H 0.9567 -0.3130 0.2162 0.022 Uiso 1 1 calc R U
C22 C 0.7851(3) -0.0420(2) 0.24502(19) 0.0152(5) Uani 1 1 d . .
H22 H 0.7485 0.0366 0.2088 0.018 Uiso 1 1 calc R U
C31 C -0.7918(3) 0.7971(2) 1.02096(17) 0.0118(5) Uani 1 1 d . .
C26 C -0.6493(3) 0.7186(2) 1.04807(17) 0.0118(5) Uani 1 1 d . .
C23 C -0.2951(3) 0.7557(2) 1.04647(17) 0.0138(5) Uani 1 1 d . .
C25 C -0.5405(3) 0.7700(2) 1.03263(18) 0.0136(5) Uani 1 1 d . .
H25 H -0.5548 0.8529 1.0037 0.016 Uiso 1 1 calc R U
C24 C -0.4105(3) 0.6980(2) 1.06020(18) 0.0135(5) Uani 1 1 d . .
C29 C -0.3893(3) 0.5735(2) 1.10416(18) 0.0137(5) Uani 1 1 d . .
H29 H -0.3020 0.5249 1.1215 0.016 Uiso 1 1 calc R U
C28 C -0.4985(3) 0.5224(2) 1.12192(18) 0.0130(5) Uani 1 1 d . .
C27 C -0.6276(3) 0.5947(2) 1.09357(17) 0.0127(5) Uani 1 1 d . .
H27 H -0.7003 0.5601 1.1050 0.015 Uiso 1 1 calc R U
C30 C -0.4756(3) 0.3901(2) 1.17326(18) 0.0146(5) Uani 1 1 d . .
C32 C 0.0839(3) 0.4373(3) 0.1605(3) 0.0351(8) Uani 1 1 d . .
H32A H 0.1077 0.4810 0.1989 0.053 Uiso 1 1 calc R U
H32B H 0.1200 0.4611 0.0919 0.053 Uiso 1 1 calc R U
H32C H 0.1246 0.3501 0.1820 0.053 Uiso 1 1 calc R U

loop_
_atom_site_aniso_label
_atom_site_aniso_U_11
_atom_site_aniso_U_22
_atom_site_aniso_U_33
_atom_site_aniso_U_23
_atom_site_aniso_U_13
_atom_site_aniso_U_12
Cd1 0.00722(11) 0.00923(11) 0.01134(11) -0.00187(7) -0.00202(7) -0.00223(7)
O1 0.0444(14) 0.0194(11) 0.0161(10) -0.0030(8) -0.0031(9) 0.0034(10)
O2 0.0382(12) 0.0160(10) 0.0159(9) -0.0040(8) -0.0010(8) -0.0030(9)
O3 0.0080(8) 0.0168(10) 0.0209(9) -0.0001(7) -0.0040(7) -0.0046(7)
O4 0.0211(10) 0.0106(9) 0.0216(9) -0.0023(7) -0.0093(8) -0.0028(8)
O5 0.0112(9) 0.0138(10) 0.0236(9) -0.0025(7) -0.0042(7) -0.0060(7)
O6 0.0125(9) 0.0174(10) 0.0332(10) 0.0028(8) -0.0096(8) -0.0072(8)
O7 0.0151(10) 0.0186(10) 0.0308(10) 0.0015(8) -0.0097(8) -0.0033(8)
O8 0.0167(9) 0.0117(9) 0.0276(10) 0.0017(8) -0.0078(8) -0.0057(8)
O9 0.0302(11) 0.0188(10) 0.0186(9) -0.0015(8) -0.0023(8) -0.0094(9)
O10 0.0335(13) 0.0337(13) 0.0311(11) -0.0062(10) -0.0040(9) -0.0099(10)
O11 0.0186(10) 0.0205(11) 0.0433(13) 0.0078(9) -0.0099(9) -0.0051(9)
N1 0.0145(11) 0.0136(11) 0.0154(10) -0.0047(9) -0.0018(8) -0.0023(9)
N2 0.0216(12) 0.0138(12) 0.0158(11) -0.0040(9) -0.0034(9) 0.0007(9)
N3 0.0241(12) 0.0121(11) 0.0149(10) -0.0026(9) -0.0042(9) 0.0018(10)
N4 0.0100(10) 0.0129(11) 0.0138(10) -0.0024(8) -0.0017(8) -0.0028(9)
C1 0.0144(13) 0.0154(13) 0.0172(12) -0.0048(10) -0.0018(10) -0.0018(10)
C2 0.0177(13) 0.0154(14) 0.0194(13) -0.0015(11) -0.0049(10) 0.0017(11)
C3 0.0231(14) 0.0192(14) 0.0123(12) -0.0033(10) -0.0027(10) -0.0011(12)
C4 0.0143(12) 0.0141(13) 0.0163(12) -0.0059(10) -0.0010(10) -0.0017(10)
C5 0.0132(12) 0.0137(13) 0.0144(12) -0.0010(10) -0.0037(9) -0.0033(10)
C6 0.0207(14) 0.0162(14) 0.0178(12) -0.0039(11) -0.0044(10) -0.0023(11)
C7 0.0195(14) 0.0167(14) 0.0186(12) -0.0053(11) -0.0022(10) -0.0038(11)
C8 0.0271(15) 0.0203(15) 0.0179(13) -0.0038(11) -0.0080(11) -0.0003(12)
C9 0.0272(15) 0.0230(15) 0.0149(12) -0.0065(11) -0.0052(11) -0.0012(12)
C10 0.0182(13) 0.0170(14) 0.0160(12) -0.0055(10) -0.0004(10) -0.0044(11)
C11 0.0169(13) 0.0183(14) 0.0168(12) -0.0058(10) -0.0014(10) -0.0036(11)
C12 0.0217(14) 0.0189(14) 0.0132(12) -0.0061(10) -0.0021(10) -0.0037(12)
C13 0.0251(15) 0.0211(15) 0.0158(12) -0.0078(11) -0.0052(11) -0.0007(12)
C14 0.0245(15) 0.0182(14) 0.0173(13) -0.0036(11) -0.0065(11) -0.0012(12)
C15 0.0167(13) 0.0173(14) 0.0171(12) -0.0064(10) 0.0003(10) -0.0043(11)
C16 0.0206(14) 0.0195(14) 0.0150(12) -0.0075(10) -0.0007(10) -0.0057(12)
C17 0.0161(13) 0.0161(14) 0.0185(12) -0.0058(11) -0.0009(10) -0.0039(11)
C18 0.0131(12) 0.0178(14) 0.0193(12) -0.0080(11) -0.0004(10) -0.0028(11)
C19 0.0223(14) 0.0190(15) 0.0146(12) -0.0044(11) -0.0035(10) -0.0019(12)
C20 0.0257(15) 0.0146(14) 0.0200(13) -0.0017(11) -0.0038(11) -0.0023(12)
C21 0.0198(14) 0.0138(13) 0.0200(13) -0.0055(11) -0.0030(11) -0.0009(11)
C22 0.0133(12) 0.0138(13) 0.0180(12) -0.0027(10) -0.0040(10) -0.0028(10)
C31 0.0113(12) 0.0139(13) 0.0103(10) -0.0059(9) -0.0013(9) -0.0017(10)
C26 0.0096(12) 0.0135(13) 0.0128(11) -0.0043(9) -0.0025(9) -0.0024(10)
C23 0.0119(12) 0.0179(14) 0.0130(11) -0.0014(10) -0.0031(9) -0.0066(11)
C25 0.0149(12) 0.0120(13) 0.0152(11) -0.0020(9) -0.0034(9) -0.0056(10)
C24 0.0106(12) 0.0168(13) 0.0142(11) -0.0032(10) -0.0008(9) -0.0062(10)
C29 0.0113(12) 0.0152(13) 0.0146(11) -0.0030(10) -0.0034(9) -0.0029(10)
C28 0.0132(12) 0.0133(13) 0.0124(11) -0.0036(9) -0.0015(9) -0.0034(10)
C27 0.0107(12) 0.0140(13) 0.0141(11) -0.0031(9) -0.0014(9) -0.0046(10)
C30 0.0135(12) 0.0156(13) 0.0143(11) -0.0044(10) -0.0014(9) -0.0032(10)
C32 0.0211(16) 0.0248(17) 0.057(2) -0.0078(15) -0.0020(15) -0.0074(13)

loop_
_atom_type_symbol
_atom_type_description
_atom_type_scat_dispersion_real
_atom_type_scat_dispersion_imag
_atom_type_scat_source
C C 0.0033 0.0016 'International Tables Vol C Tables 4.2.6.8 and 6.1.1.4'
H H 0.0000 0.0000 'International Tables Vol C Tables 4.2.6.8 and 6.1.1.4'
Cd Cd -0.8075 1.2024 'International Tables Vol C Tables 4.2.6.8 and 6.1.1.4'
N N 0.0061 0.0033 'International Tables Vol C Tables 4.2.6.8 and 6.1.1.4'
O O 0.0106 0.0060 'International Tables Vol C Tables 4.2.6.8 and 6.1.1.4'

loop_
_geom_angle_atom_site_label_1
_geom_angle_atom_site_label_2
_geom_angle_atom_site_label_3
_geom_angle
_geom_angle_site_symmetry_1
_geom_angle_site_symmetry_3
O3 Cd1 N4 93.85(7) 1_655 .
O3 Cd1 O4 132.70(6) 1_655 2_477
N4 Cd1 O4 89.59(7) . 2_477
O3 Cd1 N1 88.06(7) 1_655 1_466
N4 Cd1 N1 174.79(7) . 1_466
O4 Cd1 N1 85.56(7) 2_477 1_466
O3 Cd1 O5 136.85(6) 1_655 .
N4 Cd1 O5 87.95(7) . .
O4 Cd1 O5 90.38(6) 2_477 .
N1 Cd1 O5 93.97(7) 1_466 .
O3 Cd1 O6 83.43(6) 1_655 .
N4 Cd1 O6 97.90(7) . .
O4 Cd1 O6 142.69(7) 2_477 .
N1 Cd1 O6 87.12(7) 1_466 .
O5 Cd1 O6 53.72(6) . .
C31 O3 Cd1 112.68(16) . 1_455
C31 O4 Cd1 155.36(17) . 2_477
C23 O5 Cd1 95.54(15) . .
C23 O6 Cd1 89.22(15) . .
C30 O8 H8 109.5 . .
H9A O9 H9B 107(3) . .
C32 O11 H11 109.5 . .
C22 N1 C21 118.3(2) . .
C22 N1 Cd1 126.20(17) . 1_644
C21 N1 Cd1 115.49(17) . 1_644
C17 N2 C18 126.3(2) . .
C17 N2 H2 116.9 . .
C18 N2 H2 116.9 . .
C6 N3 C4 125.8(2) . .
C6 N3 H3 117.1 . .
C4 N3 H3 117.1 . .
C5 N4 C1 118.8(2) . .
C5 N4 Cd1 120.24(17) . .
C1 N4 Cd1 120.68(17) . .
N4 C1 C2 122.0(2) . .
N4 C1 H1 119.0 . .
C2 C1 H1 119.0 . .
C1 C2 C3 119.8(3) . .
C1 C2 H2A 120.1 . .
C3 C2 H2A 120.1 . .
C2 C3 C4 118.4(2) . .
C2 C3 H3A 120.8 . .
C4 C3 H3A 120.8 . .
C3 C4 C5 118.6(2) . .
C3 C4 N3 124.5(2) . .
C5 C4 N3 116.9(2) . .
N4 C5 C4 122.3(2) . .
N4 C5 H5 118.9 . .
C4 C5 H5 118.9 . .
O1 C6 N3 123.4(3) . .
O1 C6 C7 120.2(2) . .
N3 C6 C7 116.5(2) . .
C12 C7 C8 119.8(3) . .
C12 C7 C6 124.0(2) . .
C8 C7 C6 116.2(2) . .
C9 C8 C7 120.6(3) . .
C9 C8 H8A 119.7 . .
C7 C8 H8A 119.7 . .
C8 C9 C10 120.9(2) . .
C8 C9 H9 119.6 . .
C10 C9 H9 119.6 . .
C9 C10 C16 122.0(2) . .
C9 C10 C11 118.8(3) . .
C16 C10 C11 119.2(3) . .
C12 C11 C13 122.1(2) . .
C12 C11 C10 119.1(3) . .
C13 C11 C10 118.8(3) . .
C7 C12 C11 120.8(2) . .
C7 C12 H12 119.6 . .
C11 C12 H12 119.6 . .
C14 C13 C11 120.6(2) . .
C14 C13 H13 119.7 . .
C11 C13 H13 119.7 . .
C13 C14 C15 121.0(3) . .
C13 C14 H14 119.5 . .
C15 C14 H14 119.5 . .
C16 C15 C14 119.5(2) . .
C16 C15 C17 123.8(2) . .
C14 C15 C17 116.7(2) . .
C15 C16 C10 120.9(2) . .
C15 C16 H16 119.5 . .
C10 C16 H16 119.5 . .
O2 C17 N2 122.4(2) . .
O2 C17 C15 120.7(2) . .
N2 C17 C15 116.9(2) . .
C19 C18 C22 118.6(2) . .
C19 C18 N2 124.5(2) . .
C22 C18 N2 116.9(2) . .
C20 C19 C18 118.5(2) . .
C20 C19 H19 120.8 . .
C18 C19 H19 120.8 . .
C21 C20 C19 119.8(3) . .
C21 C20 H20 120.1 . .
C19 C20 H20 120.1 . .
N1 C21 C20 122.2(2) . .
N1 C21 H21 118.9 . .
C20 C21 H21 118.9 . .
N1 C22 C18 122.6(2) . .
N1 C22 H22 118.7 . .
C18 C22 H22 118.7 . .
O3 C31 O4 124.6(2) . .
O3 C31 C26 116.9(2) . .
O4 C31 C26 118.6(2) . .
C25 C26 C27 119.2(2) . .
C25 C26 C31 120.7(2) . .
C27 C26 C31 120.0(2) . .
O6 C23 O5 121.5(2) . .
O6 C23 C24 120.5(2) . .
O5 C23 C24 118.0(2) . .
C26 C25 C24 120.5(2) . .
C26 C25 H25 119.8 . .
C24 C25 H25 119.8 . .
C25 C24 C29 119.8(2) . .
C25 C24 C23 120.0(2) . .
C29 C24 C23 120.2(2) . .
C28 C29 C24 120.0(2) . .
C28 C29 H29 120.0 . .
C24 C29 H29 120.0 . .
C29 C28 C27 119.8(2) . .
C29 C28 C30 119.2(2) . .
C27 C28 C30 121.0(2) . .
C28 C27 C26 120.7(2) . .
C28 C27 H27 119.7 . .
C26 C27 H27 119.7 . .
O7 C30 O8 124.0(2) . .
O7 C30 C28 123.5(2) . .
O8 C30 C28 112.4(2) . .
O11 C32 H32A 109.5 . .
O11 C32 H32B 109.5 . .
H32A C32 H32B 109.5 . .
O11 C32 H32C 109.5 . .
H32A C32 H32C 109.5 . .
H32B C32 H32C 109.5 . .

loop_
_geom_bond_atom_site_label_1
_geom_bond_atom_site_label_2
_geom_bond_distance
_geom_bond_site_symmetry_2
Cd1 O3 2.2520(18) 1_655
Cd1 N4 2.282(2) .
Cd1 O4 2.3040(18) 2_477
Cd1 N1 2.306(2) 1_466
Cd1 O5 2.3520(17) .
Cd1 O6 2.5024(18) .
O1 C6 1.221(3) .
O2 C17 1.227(3) .
O3 C31 1.255(3) .
O3 Cd1 2.2520(18) 1_455
O4 C31 1.260(3) .
O4 Cd1 2.3040(18) 2_477
O5 C23 1.273(3) .
O6 C23 1.246(3) .
O7 C30 1.216(3) .
O8 C30 1.319(3) .
O8 H8 0.8200 .
O9 H9A 0.931(18) .
O9 H9B 0.845(18) .
O11 C32 1.401(4) .
O11 H11 0.8200 .
N1 C22 1.342(3) .
N1 C21 1.349(4) .
N1 Cd1 2.306(2) 1_644
N2 C17 1.359(3) .
N2 C18 1.414(3) .
N2 H2 0.8600 .
N3 C6 1.361(3) .
N3 C4 1.414(3) .
N3 H3 0.8600 .
N4 C5 1.338(3) .
N4 C1 1.342(3) .
C1 C2 1.378(4) .
C1 H1 0.9300 .
C2 C3 1.384(4) .
C2 H2A 0.9300 .
C3 C4 1.390(4) .
C3 H3A 0.9300 .
C4 C5 1.396(3) .
C5 H5 0.9300 .
C6 C7 1.503(4) .
C7 C12 1.375(4) .
C7 C8 1.416(4) .
C8 C9 1.368(4) .
C8 H8A 0.9300 .
C9 C10 1.415(4) .
C9 H9 0.9300 .
C10 C16 1.417(4) .
C10 C11 1.424(4) .
C11 C12 1.420(4) .
C11 C13 1.421(4) .
C12 H12 0.9300 .
C13 C14 1.363(4) .
C13 H13 0.9300 .
C14 C15 1.421(4) .
C14 H14 0.9300 .
C15 C16 1.375(4) .
C15 C17 1.498(4) .
C16 H16 0.9300 .
C18 C19 1.394(4) .
C18 C22 1.395(4) .
C19 C20 1.384(4) .
C19 H19 0.9300 .
C20 C21 1.380(4) .
C20 H20 0.9300 .
C21 H21 0.9300 .
C22 H22 0.9300 .
C31 C26 1.510(3) .
C26 C25 1.392(3) .
C26 C27 1.396(4) .
C23 C24 1.508(3) .
C25 C24 1.393(4) .
C25 H25 0.9300 .
C24 C29 1.397(4) .
C29 C28 1.390(4) .
C29 H29 0.9300 .
C28 C27 1.390(4) .
C28 C30 1.500(4) .
C27 H27 0.9300 .
C32 H32A 0.9600 .
C32 H32B 0.9600 .
C32 H32C 0.9600 .

loop_
_geom_hbond_atom_site_label_D
_geom_hbond_atom_site_label_H
_geom_hbond_atom_site_label_A
_geom_hbond_distance_DH
_geom_hbond_distance_HA
_geom_hbond_distance_DA
_geom_hbond_angle_DHA
_geom_hbond_site_symmetry_A
O8 H8 O9 0.82 1.74 2.556(3) 173.4 1_456
O9 H9A O10 0.931(18) 1.718(19) 2.641(3) 171(3) .
O9 H9B O2 0.845(18) 1.893(19) 2.729(3) 170(4) 2_656
O11 H11 O6 0.82 1.91 2.725(3) 176.1 1_554
N3 H3 O11 0.86 2.10 2.825(3) 141.8 2_566
C1 H1 O4 0.93 2.58 3.210(3) 125.6 2_477
C2 H2A O1 0.93 2.39 3.040(3) 127.0 2_576
C3 H3A O1 0.93 2.21 2.802(3) 120.5 .
C3 H3A O1 0.93 2.65 3.157(3) 115.4 2_576
C5 H5 O11 0.93 2.63 3.221(3) 121.7 2_566
C19 H19 O2 0.93 2.19 2.788(3) 121.0 .
C22 H22 O4 0.93 2.57 3.172(3) 122.5 2_566

loop_
_geom_torsion_atom_site_label_1
_geom_torsion_atom_site_label_2
_geom_torsion_atom_site_label_3
_geom_torsion_atom_site_label_4
_geom_torsion
_geom_torsion_site_symmetry_1
C5 N4 C1 C2 -0.1(4) .
Cd1 N4 C1 C2 -174.1(2) .
N4 C1 C2 C3 2.1(4) .
C1 C2 C3 C4 -1.9(4) .
C2 C3 C4 C5 -0.1(4) .
C2 C3 C4 N3 178.1(3) .
C6 N3 C4 C3 8.9(4) .
C6 N3 C4 C5 -172.9(3) .
C1 N4 C5 C4 -2.1(4) .
Cd1 N4 C5 C4 171.92(19) .
C3 C4 C5 N4 2.2(4) .
N3 C4 C5 N4 -176.1(2) .
C4 N3 C6 O1 1.4(5) .
C4 N3 C6 C7 -179.1(2) .
O1 C6 C7 C12 157.6(3) .
N3 C6 C7 C12 -21.9(4) .
O1 C6 C7 C8 -19.5(4) .
N3 C6 C7 C8 161.0(3) .
C12 C7 C8 C9 0.1(4) .
C6 C7 C8 C9 177.3(3) .
C7 C8 C9 C10 -0.7(5) .
C8 C9 C10 C16 -178.6(3) .
C8 C9 C10 C11 1.4(4) .
C9 C10 C11 C12 -1.4(4) .
C16 C10 C11 C12 178.6(2) .
C9 C10 C11 C13 178.3(2) .
C16 C10 C11 C13 -1.7(4) .
C8 C7 C12 C11 -0.2(4) .
C6 C7 C12 C11 -177.2(3) .
C13 C11 C12 C7 -178.9(3) .
C10 C11 C12 C7 0.9(4) .
C12 C11 C13 C14 -179.7(3) .
C10 C11 C13 C14 0.6(4) .
C11 C13 C14 C15 1.4(4) .
C13 C14 C15 C16 -2.3(4) .
C13 C14 C15 C17 179.4(3) .
C14 C15 C16 C10 1.2(4) .
C17 C15 C16 C10 179.3(3) .
C9 C10 C16 C15 -179.2(3) .
C11 C10 C16 C15 0.8(4) .
C18 N2 C17 O2 5.3(4) .
C18 N2 C17 C15 -175.4(2) .
C16 C15 C17 O2 -160.9(3) .
C14 C15 C17 O2 17.3(4) .
C16 C15 C17 N2 19.8(4) .
C14 C15 C17 N2 -162.0(3) .
C17 N2 C18 C19 -5.2(4) .
C17 N2 C18 C22 175.9(3) .
C22 C18 C19 C20 -1.6(4) .
N2 C18 C19 C20 179.5(3) .
C18 C19 C20 C21 1.6(4) .
C22 N1 C21 C20 -0.5(4) .
Cd1 N1 C21 C20 -179.7(2) 1_644
C19 C20 C21 N1 -0.5(4) .
C21 N1 C22 C18 0.5(4) .
Cd1 N1 C22 C18 179.56(19) 1_644
C19 C18 C22 N1 0.6(4) .
N2 C18 C22 N1 179.5(2) .
Cd1 O3 C31 O4 -10.8(3) 1_455
Cd1 O3 C31 C26 167.89(15) 1_455
Cd1 O4 C31 O3 67.6(5) 2_477
Cd1 O4 C31 C26 -111.1(4) 2_477
O3 C31 C26 C25 -176.3(2) .
O4 C31 C26 C25 2.5(3) .
O3 C31 C26 C27 0.5(3) .
O4 C31 C26 C27 179.3(2) .
Cd1 O6 C23 O5 2.4(2) .
Cd1 O6 C23 C24 -176.8(2) .
Cd1 O5 C23 O6 -2.6(3) .
Cd1 O5 C23 C24 176.68(18) .
C27 C26 C25 C24 1.4(4) .
C31 C26 C25 C24 178.3(2) .
C26 C25 C24 C29 -0.3(4) .
C26 C25 C24 C23 -177.8(2) .
O6 C23 C24 C25 -171.2(2) .
O5 C23 C24 C25 9.5(3) .
O6 C23 C24 C29 11.3(4) .
O5 C23 C24 C29 -167.9(2) .
C25 C24 C29 C28 -1.2(4) .
C23 C24 C29 C28 176.3(2) .
C24 C29 C28 C27 1.6(4) .
C24 C29 C28 C30 -177.3(2) .
C29 C28 C27 C26 -0.5(4) .
C30 C28 C27 C26 178.4(2) .
C25 C26 C27 C28 -1.0(4) .
C31 C26 C27 C28 -177.8(2) .
C29 C28 C30 O7 2.0(4) .
C27 C28 C30 O7 -176.8(2) .
C29 C28 C30 O8 -179.8(2) .
C27 C28 C30 O8 1.3(3) .
